data_1573421
loop_
_publ_author_name
'Fujisaki, Masahiro'
'Naito, Ryoya'
'Shirahata, Takashi'
'Kawasugi, Yoshitaka'
'Tajima, Naoya'
'Misaki, Yohji'

_publ_section_title
;
 Molecular Conductors Based on Dimethylcyclohexene-Fused
 Tetrathiafulvalene
;
_journal_issue 6
_journal_name_full Chemistry
_journal_page_first 1509
_journal_page_last 1522
_journal_paper_doi 10.3390/chemistry6060091
_journal_volume 6
_journal_year 2024
_chemical_formula_moiety '2(Cl O4), 4(C14 H16 S6)'
_chemical_formula_sum 'C56 H64 Cl2 O8 S24'
_chemical_formula_weight 1705.41
_space_group_crystal_system triclinic
_space_group_IT_number 2
_space_group_name_Hall '-P 1'
_space_group_name_H-M_alt 'P -1'
_atom_sites_solution_hydrogens geom
_atom_sites_solution_primary dual
_audit_creation_date 2024-10-30
_audit_creation_method
;
Olex2 1.5
(compiled 2024.01.12 svn.r2f8d729c for OlexSys, GUI svn.r6928)
;
_cell_angle_alpha 93.919(4)
_cell_angle_beta 92.093(3)
_cell_angle_gamma 100.116(4)
_cell_formula_units_Z 1
_cell_length_a 6.6663(3)
_cell_length_b 8.2020(4)
_cell_length_c 32.6647(13)
_cell_measurement_reflns_used 7594
_cell_measurement_temperature 263.15
_cell_measurement_theta_max 28.4650
_cell_measurement_theta_min 2.4960
_cell_volume 1751.99(14)
_computing_cell_refinement 'CrysAlisPro 1.171.42.49 (Rigaku OD, 2022)'
_computing_data_collection 'CrysAlisPro 1.171.42.49 (Rigaku OD, 2022)'
_computing_data_reduction 'CrysAlisPro 1.171.42.49 (Rigaku OD, 2022)'
_computing_molecular_graphics 'Olex2 1.5 (Dolomanov et al., 2009)'
_computing_publication_material 'Olex2 1.5 (Dolomanov et al., 2009)'
_computing_structure_refinement 'SHELXL 2019/2 (Sheldrick, 2015)'
_computing_structure_solution 'SHELXT 2018/2 (Sheldrick, 2018)'
_diffrn_ambient_temperature 263.15
_diffrn_detector 'Hybrid Pixel Array Detector'
_diffrn_detector_area_resol_mean 10.0000
_diffrn_measured_fraction_theta_full 0.999
_diffrn_measured_fraction_theta_max 0.997
_diffrn_measurement_details
;
List of Runs (angles in degrees, time in seconds):

  # Type    Start    End  Width  t~exp~   \w     \q     \k     \f   Frames
--------------------------------------------------------------------------
  1  \w    -33.00  93.00   0.40    9.18    --    5.00  57.00-120.00  315
  2  \w    -62.00  72.00   0.40    9.18    --  -17.80  76.00-180.00  335
  3  \w    -56.00  72.00   0.40    9.18    --  -17.80  57.00 -60.00  320
  4  \w    -62.00  72.00   0.40    9.18    --  -17.80  76.00  90.00  335
  5  \w    -62.00  72.00   0.40    9.18    --  -17.80  76.00-150.00  335
  6  \w    -62.00  65.20   0.40    9.18    --  -17.80  76.00 -30.00  318
  7  \w    -46.00  29.20   0.40    9.18    --  -17.80  76.00  60.00  188
;
_diffrn_measurement_device 'four-circle diffractometer'
_diffrn_measurement_device_type 'XtaLAB AFC11 (RINC): Kappa single'
_diffrn_measurement_method '\w scans'
_diffrn_orient_matrix_type 'CrysAlisPro convention (1999,Acta A55,543-557)'
_diffrn_orient_matrix_UB_11 0.0027126000
_diffrn_orient_matrix_UB_12 0.0039105000
_diffrn_orient_matrix_UB_13 0.0217772000
_diffrn_orient_matrix_UB_21 -0.1063982000
_diffrn_orient_matrix_UB_22 -0.0310422000
_diffrn_orient_matrix_UB_23 -0.0006318000
_diffrn_orient_matrix_UB_31 0.0195497000
_diffrn_orient_matrix_UB_32 -0.0823569000
_diffrn_orient_matrix_UB_33 -0.0004993000
_diffrn_radiation_monochromator mirror
_diffrn_radiation_probe x-ray
_diffrn_radiation_type 'Mo K\a'
_diffrn_radiation_wavelength 0.71073
_diffrn_reflns_av_R_equivalents 0.1018
_diffrn_reflns_av_unetI/netI 0.0855
_diffrn_reflns_Laue_measured_fraction_full 0.999
_diffrn_reflns_Laue_measured_fraction_max 0.997
_diffrn_reflns_limit_h_max 8
_diffrn_reflns_limit_h_min -8
_diffrn_reflns_limit_k_max 9
_diffrn_reflns_limit_k_min -10
_diffrn_reflns_limit_l_max 42
_diffrn_reflns_limit_l_min -42
_diffrn_reflns_number 31755
_diffrn_reflns_point_group_measured_fraction_full 0.999
_diffrn_reflns_point_group_measured_fraction_max 0.997
_diffrn_reflns_theta_full 25.242
_diffrn_reflns_theta_max 27.484
_diffrn_reflns_theta_min 2.503
_diffrn_source 'Rotating-anode X-ray tube'
_diffrn_source_type 'Rigaku (Mo) X-ray Source'
_exptl_absorpt_coefficient_mu 0.860
_exptl_absorpt_correction_T_max 1.000
_exptl_absorpt_correction_T_min 0.830
_exptl_absorpt_correction_type gaussian
_exptl_absorpt_process_details
;
CrysAlisPro 1.171.42.49 (Rigaku Oxford Diffraction, 2022)
Numerical absorption correction based on gaussian integration over
a multifaceted crystal model
Empirical absorption correction using spherical harmonics,
implemented in SCALE3 ABSPACK scaling algorithm.
;
_exptl_crystal_colour black
_exptl_crystal_colour_primary black
_exptl_crystal_density_diffrn 1.616
_exptl_crystal_description plate
_exptl_crystal_F_000 882
_exptl_crystal_size_max 0.2
_exptl_crystal_size_mid 0.12
_exptl_crystal_size_min 0.05
_refine_diff_density_max 1.037
_refine_diff_density_min -0.486
_refine_diff_density_rms 0.088
_refine_ls_extinction_method none
_refine_ls_goodness_of_fit_ref 1.056
_refine_ls_hydrogen_treatment constr
_refine_ls_matrix_type full
_refine_ls_number_parameters 447
_refine_ls_number_reflns 8044
_refine_ls_number_restraints 97
_refine_ls_restrained_S_all 1.105
_refine_ls_R_factor_all 0.0800
_refine_ls_R_factor_gt 0.0556
_refine_ls_shift/su_max 0.001
_refine_ls_shift/su_mean 0.000
_refine_ls_structure_factor_coef Fsqd
_refine_ls_weighting_details 'w=1/[\s^2^(Fo^2^)+(0.0463P)^2^+1.1172P] where P=(Fo^2^+2Fc^2^)/3'
_refine_ls_weighting_scheme calc
_refine_ls_wR_factor_gt 0.1378
_refine_ls_wR_factor_ref 0.1506
_reflns_Friedel_coverage 0.000
_reflns_number_gt 5769
_reflns_number_total 8044
_reflns_threshold_expression 'I > 2\s(I)'
_cod_data_source_file rac-DMCh-EDT-TTF_ClO4_263K.cif
_cod_data_source_block exp_1_263k_autored
_cod_database_code 1573421
_shelx_shelxl_version_number 2019/2
_chemical_oxdiff_formula C28H3Cl1O42S12
_chemical_oxdiff_usercomment deltaomega_0.4deg
_shelx_space_group_comment
;
The symmetry employed for this shelxl refinement is uniquely defined
by the following loop, which should always be used as a source of
symmetry information in preference to the above space-group names.
They are only intended as comments.
;
_shelx_estimated_absorpt_t_max 0.958
_shelx_estimated_absorpt_t_min 0.847
_olex2_refinement_description
;
1. Fixed Uiso
 At 1.2 times of:
  All C(H) groups, All C(H,H) groups
 At 1.5 times of:
  All C(H,H,H) groups
2. Restrained distances
 Cl1-O1A = Cl1-O2A = Cl1-O4A = Cl1-O3A
 1.5 with sigma of 0.02
 Cl1-O1A \\sim Cl1-O2A \\sim Cl1-O4A \\sim Cl1-O3A
 with sigma of 0.02
 O1A-O4A \\sim O2A-O3A \\sim O1A-O3A \\sim O2A-O4A \\sim O1A-O2A \\sim O4A-O3A
 with sigma of 0.04
 Cl1-O3A \\sim Cl1-O3B
 with sigma of 0.02
 Cl1-O1A \\sim Cl1-O1B
 with sigma of 0.02
 O1A-O3B \\sim O1B-O3B
 with sigma of 0.02
 Cl1-O2A \\sim Cl1-O2B
 with sigma of 0.02
 Cl1-O4A \\sim Cl1-O4B
 with sigma of 0.02
3. Uiso/Uaniso restraints and constraints
Cl1 \\sim O1A \\sim O2A \\sim O3A \\sim O4A: within 2A with sigma of 0.04 and
sigma for terminal atoms of 0.08 within 2A
4. Rigid body (RIGU) restrains
 Cl1, O1A, O2A, O3A, O4A
 with sigma for 1-2 distances of 0.004 and sigma for 1-3 distances of 0.004
5. Others
 Sof(O1B)=Sof(O2B)=Sof(O3B)=Sof(O4B)=1-FVAR(1)
 Sof(O1A)=Sof(O2A)=Sof(O3A)=Sof(O4A)=FVAR(1)
6.a Ternary CH refined with riding coordinates:
 C3(H3), C4(H4), C17(H17), C18(H18)
6.b Secondary CH2 refined with riding coordinates:
 C13(H13A,H13B), C14(H14A,H14B), C5(H5A,H5B), C6(H6A,H6B), C27(H27A,H27B),
 C28(H28A,H28B), C19(H19A,H19B), C20(H20A,H20B)
6.c Idealised Me refined as rotating group:
 C1(H1A,H1B,H1C), C2(H2A,H2B,H2C), C15(H15A,H15B,H15C), C16(H16A,H16B,H16C)
;
_olex2_submission_special_instructions 'No special instructions were received'
_oxdiff_exptl_absorpt_empirical_details
;
Empirical correction (ABSPACK) includes:
- Absorption correction using spherical harmonics
- Frame scaling
;
_oxdiff_exptl_absorpt_empirical_full_max 4.313
_oxdiff_exptl_absorpt_empirical_full_min 0.213

loop_
_space_group_symop_operation_xyz
'x, y, z'
'-x, -y, -z'

loop_
_atom_site_label
_atom_site_type_symbol
_atom_site_fract_x
_atom_site_fract_y
_atom_site_fract_z
_atom_site_U_iso_or_equiv
_atom_site_adp_type
_atom_site_occupancy
_atom_site_site_symmetry_order
_atom_site_calc_flag
_atom_site_refinement_flags_posn
_atom_site_refinement_flags_adp
_atom_site_refinement_flags_occupancy
_atom_site_disorder_assembly
_atom_site_disorder_group
Cl1 Cl 0.2270(2) 0.51294(14) 0.30713(3) 0.0639(3) Uani 1 1 d D U . . .
O1A O 0.2586(15) 0.4784(16) 0.2666(2) 0.140(4) Uani 0.560(8) 1 d D U P A 1
O2A O 0.3811(17) 0.5743(18) 0.3360(4) 0.131(5) Uani 0.560(8) 1 d D U P A 1
O3A O 0.0708(10) 0.6191(8) 0.3107(2) 0.088(3) Uani 0.560(8) 1 d D U P A 1
O4A O 0.1290(16) 0.3591(9) 0.3229(3) 0.089(3) Uani 0.560(8) 1 d D U P A 1
O1B O 0.2332(18) 0.6228(12) 0.2759(3) 0.106(4) Uani 0.440(8) 1 d D . P A 2
O2B O 0.3153(17) 0.6035(16) 0.3446(3) 0.076(4) Uani 0.440(8) 1 d D . P A 2
O3B O 0.4207(17) 0.4552(17) 0.2955(4) 0.140(5) Uani 0.440(8) 1 d D . P A 2
O4B O 0.073(2) 0.3834(16) 0.3071(4) 0.116(6) Uani 0.440(8) 1 d D . P A 2
S1 S 0.69385(12) 0.04997(11) 0.59404(2) 0.0348(2) Uani 1 1 d . . . . .
S2 S 0.82637(12) 0.18350(10) 0.50707(2) 0.0339(2) Uani 1 1 d . . . . .
S3 S 0.28851(13) 0.12666(10) 0.58019(2) 0.0340(2) Uani 1 1 d . . . . .
S4 S 0.42150(12) 0.26719(10) 0.49279(2) 0.0328(2) Uani 1 1 d . . . . .
S5 S 0.99846(13) 0.32098(12) 0.43257(3) 0.0446(2) Uani 1 1 d . . . . .
S6 S 0.50953(13) 0.41630(11) 0.41466(3) 0.0363(2) Uani 1 1 d . . . . .
C9 C 0.5276(5) 0.1252(4) 0.56165(9) 0.0279(6) Uani 1 1 d . . . . .
C10 C 0.5840(5) 0.1820(4) 0.52430(9) 0.0282(6) Uani 1 1 d . . . . .
C7 C 0.5284(5) 0.0209(4) 0.63405(10) 0.0328(7) Uani 1 1 d . . . . .
C11 C 0.7870(5) 0.2838(4) 0.46279(9) 0.0321(7) Uani 1 1 d . . . . .
C8 C 0.3426(5) 0.0567(4) 0.62788(9) 0.0315(7) Uani 1 1 d . . . . .
C12 C 0.6006(5) 0.3212(4) 0.45579(9) 0.0293(7) Uani 1 1 d . . . . .
C13 C 0.9297(5) 0.4881(4) 0.40558(11) 0.0404(8) Uani 1 1 d . . . . .
H13A H 0.924491 0.581626 0.425122 0.049 Uiso 1 1 calc R U . . .
H13B H 1.034013 0.523401 0.386513 0.049 Uiso 1 1 calc R U . . .
C14 C 0.7267(5) 0.4392(5) 0.38228(10) 0.0398(8) Uani 1 1 d . . . . .
H14A H 0.724894 0.334943 0.366244 0.048 Uiso 1 1 calc R U . . .
H14B H 0.712497 0.522665 0.363230 0.048 Uiso 1 1 calc R U . . .
C5 C 0.6047(5) -0.0296(5) 0.67399(10) 0.0439(9) Uani 1 1 d . . . . .
H5A H 0.716266 0.055452 0.685408 0.053 Uiso 1 1 calc R U . . .
H5B H 0.657382 -0.131807 0.669095 0.053 Uiso 1 1 calc R U . . .
C6 C 0.1861(5) 0.0462(5) 0.66006(10) 0.0394(8) Uani 1 1 d . . . . .
H6A H 0.086721 -0.055242 0.654518 0.047 Uiso 1 1 calc R U . . .
H6B H 0.114932 0.139404 0.659011 0.047 Uiso 1 1 calc R U . . .
C3 C 0.4399(7) -0.0556(7) 0.70497(12) 0.0679(13) Uani 1 1 d . . . . .
H3 H 0.365579 -0.168448 0.697568 0.082 Uiso 1 1 calc R U . . .
C4 C 0.2863(7) 0.0480(7) 0.70218(12) 0.0680(13) Uani 1 1 d . . . . .
H4 H 0.360024 0.161921 0.708240 0.082 Uiso 1 1 calc R U . . .
C1 C 0.5379(7) -0.0650(6) 0.74741(12) 0.0671(13) Uani 1 1 d . . . . .
H1A H 0.634518 -0.139027 0.745541 0.101 Uiso 1 1 calc R U . . .
H1B H 0.434351 -0.105612 0.765708 0.101 Uiso 1 1 calc R U . . .
H1C H 0.606711 0.043594 0.757717 0.101 Uiso 1 1 calc R U . . .
C2 C 0.1225(7) 0.0243(6) 0.73380(12) 0.0655(13) Uani 1 1 d . . . . .
H2A H 0.030941 0.100818 0.730012 0.098 Uiso 1 1 calc R U . . .
H2B H 0.185966 0.044620 0.760968 0.098 Uiso 1 1 calc R U . . .
H2C H 0.047784 -0.087356 0.730305 0.098 Uiso 1 1 calc R U . . .
S7 S -0.22259(13) 0.70143(12) -0.01435(3) 0.0403(2) Uani 1 1 d . . . . .
S8 S -0.32635(13) 0.56233(12) 0.07307(3) 0.0389(2) Uani 1 1 d . . . . .
S9 S 0.21492(13) 0.76974(12) 0.00926(3) 0.0400(2) Uani 1 1 d . . . . .
S10 S 0.10919(13) 0.63017(12) 0.09889(2) 0.0382(2) Uani 1 1 d . . . . .
S11 S -0.47701(14) 0.51136(14) 0.15516(3) 0.0517(3) Uani 1 1 d . . . . .
S12 S 0.04376(14) 0.59241(13) 0.18716(3) 0.0476(3) Uani 1 1 d . . . . .
C23 C -0.0329(5) 0.6953(4) 0.02316(10) 0.0341(7) Uani 1 1 d . . . . .
C24 C -0.0763(5) 0.6348(4) 0.06018(10) 0.0341(7) Uani 1 1 d . . . . .
C21 C -0.0590(5) 0.8002(4) -0.04916(10) 0.0362(8) Uani 1 1 d . . . . .
C25 C -0.2638(5) 0.5600(4) 0.12586(10) 0.0359(7) Uani 1 1 d . . . . .
C22 C 0.1402(5) 0.8318(4) -0.03836(10) 0.0351(7) Uani 1 1 d . . . . .
C26 C -0.0657(5) 0.5913(4) 0.13762(10) 0.0348(7) Uani 1 1 d . . . . .
C27 C -0.3644(7) 0.5460(7) 0.20596(13) 0.0742(14) Uani 1 1 d . . . . .
H27A H -0.340642 0.664441 0.213623 0.089 Uiso 1 1 calc R U . . .
H27B H -0.461635 0.492934 0.224468 0.089 Uiso 1 1 calc R U . . .
C28 C -0.1708(7) 0.4856(7) 0.21230(13) 0.0710(14) Uani 1 1 d . . . . .
H28A H -0.192195 0.368887 0.202792 0.085 Uiso 1 1 calc R U . . .
H28B H -0.136527 0.493690 0.241571 0.085 Uiso 1 1 calc R U . . .
C19 C -0.1440(5) 0.8383(5) -0.08950(10) 0.0398(8) Uani 1 1 d . . . . .
H19A H -0.203419 0.937757 -0.085758 0.048 Uiso 1 1 calc R U . . .
H19B H -0.251589 0.747531 -0.099687 0.048 Uiso 1 1 calc R U . . .
C20 C 0.3004(5) 0.9074(5) -0.06604(11) 0.0416(8) Uani 1 1 d . . . . .
H20A H 0.385227 0.826446 -0.073617 0.050 Uiso 1 1 calc R U . . .
H20B H 0.386961 1.001910 -0.051165 0.050 Uiso 1 1 calc R U . . .
C17 C 0.0165(7) 0.8640(6) -0.12064(12) 0.0642(12) Uani 1 1 d . . . . .
H17 H 0.047274 0.753085 -0.127488 0.077 Uiso 1 1 calc R U . . .
C18 C 0.2100(6) 0.9633(6) -0.10450(12) 0.0626(12) Uani 1 1 d . . . . .
H18 H 0.174525 1.070686 -0.095581 0.075 Uiso 1 1 calc R U . . .
C15 C -0.0712(7) 0.9136(6) -0.16029(12) 0.0604(11) Uani 1 1 d . . . . .
H15A H -0.198650 0.841417 -0.167837 0.091 Uiso 1 1 calc R U . . .
H15B H 0.022503 0.904788 -0.181619 0.091 Uiso 1 1 calc R U . . .
H15C H -0.093034 1.026184 -0.156581 0.091 Uiso 1 1 calc R U . . .
C16 C 0.3764(6) 1.0071(6) -0.13491(13) 0.0588(11) Uani 1 1 d . . . . .
H16A H 0.493854 1.074978 -0.120785 0.088 Uiso 1 1 calc R U . . .
H16B H 0.326377 1.066788 -0.156195 0.088 Uiso 1 1 calc R U . . .
H16C H 0.413428 0.906963 -0.146839 0.088 Uiso 1 1 calc R U . . .

loop_
_atom_site_aniso_label
_atom_site_aniso_U_11
_atom_site_aniso_U_22
_atom_site_aniso_U_33
_atom_site_aniso_U_23
_atom_site_aniso_U_13
_atom_site_aniso_U_12
Cl1 0.0828(8) 0.0658(7) 0.0452(6) 0.0164(5) 0.0046(6) 0.0136(6)
O1A 0.143(8) 0.244(11) 0.061(4) 0.033(5) 0.038(4) 0.097(8)
O2A 0.110(7) 0.145(8) 0.139(9) 0.033(7) -0.061(7) 0.027(6)
O3A 0.104(5) 0.089(4) 0.090(5) 0.029(4) 0.012(4) 0.055(4)
O4A 0.116(7) 0.062(4) 0.094(7) -0.002(4) 0.029(5) 0.025(4)
O1B 0.133(9) 0.087(7) 0.086(7) 0.043(6) -0.043(6) -0.015(6)
O2B 0.084(7) 0.077(6) 0.052(5) 0.001(4) 0.013(5) -0.026(6)
O3B 0.123(9) 0.210(13) 0.111(9) 0.032(9) 0.035(8) 0.083(9)
O4B 0.128(11) 0.092(8) 0.101(9) 0.022(6) -0.021(7) -0.054(8)
S1 0.0319(4) 0.0469(5) 0.0297(4) 0.0150(4) 0.0092(3) 0.0123(4)
S2 0.0303(4) 0.0449(5) 0.0299(4) 0.0136(4) 0.0063(3) 0.0106(4)
S3 0.0352(4) 0.0415(5) 0.0307(4) 0.0121(4) 0.0102(3) 0.0165(4)
S4 0.0334(4) 0.0409(5) 0.0297(4) 0.0142(3) 0.0108(3) 0.0160(4)
S5 0.0320(5) 0.0610(6) 0.0467(5) 0.0251(5) 0.0156(4) 0.0138(4)
S6 0.0353(5) 0.0441(5) 0.0336(4) 0.0189(4) 0.0079(4) 0.0110(4)
C9 0.0323(16) 0.0295(16) 0.0247(15) 0.0066(12) 0.0053(13) 0.0109(13)
C10 0.0283(16) 0.0313(16) 0.0274(15) 0.0074(13) 0.0053(12) 0.0090(13)
C7 0.0353(18) 0.0362(17) 0.0285(16) 0.0121(14) 0.0093(14) 0.0055(15)
C11 0.0328(17) 0.0379(17) 0.0274(16) 0.0116(14) 0.0085(13) 0.0063(14)
C8 0.0338(17) 0.0354(17) 0.0271(16) 0.0079(13) 0.0097(13) 0.0073(14)
C12 0.0341(17) 0.0303(16) 0.0248(15) 0.0093(13) 0.0091(13) 0.0051(14)
C13 0.041(2) 0.044(2) 0.0389(19) 0.0177(16) 0.0107(16) 0.0066(17)
C14 0.0392(19) 0.057(2) 0.0278(17) 0.0132(16) 0.0125(15) 0.0146(17)
C5 0.039(2) 0.065(2) 0.0326(18) 0.0184(17) 0.0090(15) 0.0169(18)
C6 0.0376(19) 0.050(2) 0.0341(18) 0.0100(16) 0.0140(15) 0.0121(16)
C3 0.064(3) 0.114(4) 0.037(2) 0.028(2) 0.017(2) 0.033(3)
C4 0.057(3) 0.118(4) 0.035(2) 0.019(2) 0.0170(19) 0.024(3)
C1 0.065(3) 0.108(4) 0.034(2) 0.031(2) 0.0096(19) 0.021(3)
C2 0.055(3) 0.111(4) 0.032(2) 0.010(2) 0.0176(19) 0.013(3)
S7 0.0289(4) 0.0598(6) 0.0318(4) 0.0136(4) 0.0045(3) 0.0022(4)
S8 0.0316(4) 0.0512(5) 0.0324(4) 0.0071(4) 0.0040(3) 0.0012(4)
S9 0.0291(4) 0.0568(6) 0.0328(4) 0.0093(4) 0.0031(3) 0.0016(4)
S10 0.0305(4) 0.0554(5) 0.0293(4) 0.0089(4) 0.0056(3) 0.0061(4)
S11 0.0351(5) 0.0786(7) 0.0418(5) 0.0176(5) 0.0122(4) 0.0041(5)
S12 0.0401(5) 0.0719(7) 0.0298(4) 0.0115(4) 0.0032(4) 0.0040(5)
C23 0.0284(16) 0.0455(19) 0.0290(16) 0.0055(14) 0.0041(13) 0.0067(15)
C24 0.0291(17) 0.0421(18) 0.0314(17) 0.0054(14) 0.0049(13) 0.0054(15)
C21 0.0345(18) 0.0440(19) 0.0311(17) 0.0080(15) 0.0090(14) 0.0060(15)
C25 0.0376(18) 0.0409(19) 0.0306(17) 0.0106(14) 0.0097(14) 0.0064(15)
C22 0.0348(18) 0.0367(18) 0.0322(17) 0.0062(14) 0.0060(14) -0.0006(15)
C26 0.0371(18) 0.0398(18) 0.0281(16) 0.0068(14) 0.0060(14) 0.0062(15)
C27 0.058(3) 0.122(4) 0.042(2) 0.009(3) 0.018(2) 0.007(3)
C28 0.054(3) 0.117(4) 0.041(2) 0.035(3) 0.007(2) 0.003(3)
C19 0.0365(19) 0.048(2) 0.0353(18) 0.0118(16) 0.0023(15) 0.0043(16)
C20 0.0360(19) 0.045(2) 0.043(2) 0.0091(16) 0.0105(16) 0.0014(16)
C17 0.053(3) 0.096(4) 0.045(2) 0.028(2) 0.009(2) 0.008(2)
C18 0.052(3) 0.084(3) 0.047(2) 0.026(2) 0.009(2) -0.009(2)
C15 0.057(3) 0.086(3) 0.042(2) 0.028(2) 0.0096(19) 0.013(2)
C16 0.053(2) 0.074(3) 0.052(2) 0.026(2) 0.019(2) 0.004(2)

loop_
_atom_type_symbol
_atom_type_description
_atom_type_scat_dispersion_real
_atom_type_scat_dispersion_imag
_atom_type_scat_source
C C 0.0033 0.0016 'International Tables Vol C Tables 4.2.6.8 and 6.1.1.4'
H H 0.0000 0.0000 'International Tables Vol C Tables 4.2.6.8 and 6.1.1.4'
Cl Cl 0.1484 0.1585 'International Tables Vol C Tables 4.2.6.8 and 6.1.1.4'
O O 0.0106 0.0060 'International Tables Vol C Tables 4.2.6.8 and 6.1.1.4'
S S 0.1246 0.1234 'International Tables Vol C Tables 4.2.6.8 and 6.1.1.4'

loop_
_exptl_crystal_face_index_h
_exptl_crystal_face_index_k
_exptl_crystal_face_index_l
_exptl_crystal_face_perp_dist
-1 -11 2 0.0530
-9 0 1 0.0533
0 11 -2 0.1034
6 8 -2 0.0890
9 0 -1 0.0683
3 -11 18 0.0936
-1 2 45 0.0441
1 -2 -45 0.0091
0 0 -46 0.0015

loop_
_geom_angle_atom_site_label_1
_geom_angle_atom_site_label_2
_geom_angle_atom_site_label_3
_geom_angle
_geom_angle_site_symmetry_1
_geom_angle_site_symmetry_3
_geom_angle_publ_flag
O1A Cl1 O2A 123.5(7) . . ?
O1A Cl1 O3A 109.6(5) . . ?
O1A Cl1 O4A 107.3(6) . . ?
O2A Cl1 O3A 107.8(6) . . ?
O2A Cl1 O4A 103.6(7) . . ?
O4A Cl1 O3A 103.2(5) . . ?
O1B Cl1 O2B 109.0(7) . . ?
O1B Cl1 O3B 94.0(7) . . ?
O2B Cl1 O3B 94.4(7) . . ?
O4B Cl1 O1B 120.0(7) . . ?
O4B Cl1 O2B 121.8(8) . . ?
O4B Cl1 O3B 110.6(10) . . ?
C9 S1 C7 95.67(15) . . ?
C10 S2 C11 95.32(14) . . ?
C9 S3 C8 95.84(14) . . ?
C10 S4 C12 95.36(14) . . ?
C11 S5 C13 98.56(15) . . ?
C12 S6 C14 101.53(15) . . ?
S1 C9 S3 114.73(16) . . ?
C10 C9 S1 122.1(2) . . ?
C10 C9 S3 123.1(2) . . ?
S2 C10 S4 115.56(16) . . ?
C9 C10 S2 122.1(2) . . ?
C9 C10 S4 122.2(2) . . ?
C8 C7 S1 117.1(2) . . ?
C8 C7 C5 123.5(3) . . ?
C5 C7 S1 119.2(2) . . ?
S5 C11 S2 114.61(18) . . ?
C12 C11 S2 117.3(2) . . ?
C12 C11 S5 128.1(2) . . ?
C7 C8 S3 116.5(2) . . ?
C7 C8 C6 123.5(3) . . ?
C6 C8 S3 119.9(2) . . ?
S6 C12 S4 114.48(18) . . ?
C11 C12 S4 116.4(2) . . ?
C11 C12 S6 129.1(2) . . ?
S5 C13 H13A 109.1 . . ?
S5 C13 H13B 109.1 . . ?
H13A C13 H13B 107.9 . . ?
C14 C13 S5 112.3(3) . . ?
C14 C13 H13A 109.1 . . ?
C14 C13 H13B 109.1 . . ?
S6 C14 H14A 108.7 . . ?
S6 C14 H14B 108.7 . . ?
C13 C14 S6 114.1(2) . . ?
C13 C14 H14A 108.7 . . ?
C13 C14 H14B 108.7 . . ?
H14A C14 H14B 107.6 . . ?
C7 C5 H5A 109.1 . . ?
C7 C5 H5B 109.1 . . ?
C7 C5 C3 112.6(3) . . ?
H5A C5 H5B 107.8 . . ?
C3 C5 H5A 109.1 . . ?
C3 C5 H5B 109.1 . . ?
C8 C6 H6A 109.5 . . ?
C8 C6 H6B 109.5 . . ?
C8 C6 C4 110.6(3) . . ?
H6A C6 H6B 108.1 . . ?
C4 C6 H6A 109.5 . . ?
C4 C6 H6B 109.5 . . ?
C5 C3 H3 104.4 . . ?
C5 C3 C1 109.4(4) . . ?
C4 C3 C5 115.7(3) . . ?
C4 C3 H3 104.4 . . ?
C4 C3 C1 117.0(4) . . ?
C1 C3 H3 104.4 . . ?
C6 C4 H4 105.2 . . ?
C6 C4 C2 109.4(3) . . ?
C3 C4 C6 115.0(4) . . ?
C3 C4 H4 105.2 . . ?
C3 C4 C2 115.8(4) . . ?
C2 C4 H4 105.2 . . ?
C3 C1 H1A 109.5 . . ?
C3 C1 H1B 109.5 . . ?
C3 C1 H1C 109.5 . . ?
H1A C1 H1B 109.5 . . ?
H1A C1 H1C 109.5 . . ?
H1B C1 H1C 109.5 . . ?
C4 C2 H2A 109.5 . . ?
C4 C2 H2B 109.5 . . ?
C4 C2 H2C 109.5 . . ?
H2A C2 H2B 109.5 . . ?
H2A C2 H2C 109.5 . . ?
H2B C2 H2C 109.5 . . ?
C23 S7 C21 95.55(16) . . ?
C24 S8 C25 94.65(16) . . ?
C23 S9 C22 95.00(16) . . ?
C24 S10 C26 94.85(15) . . ?
C25 S11 C27 101.47(19) . . ?
C26 S12 C28 100.09(19) . . ?
S7 C23 S9 114.86(18) . . ?
C24 C23 S7 121.9(3) . . ?
C24 C23 S9 123.2(3) . . ?
S10 C24 S8 114.85(18) . . ?
C23 C24 S8 121.9(3) . . ?
C23 C24 S10 123.3(3) . . ?
C22 C21 S7 117.0(3) . . ?
C22 C21 C19 123.4(3) . . ?
C19 C21 S7 119.5(2) . . ?
S11 C25 S8 113.2(2) . . ?
C26 C25 S8 117.2(2) . . ?
C26 C25 S11 129.6(3) . . ?
C21 C22 S9 117.4(2) . . ?
C21 C22 C20 123.2(3) . . ?
C20 C22 S9 119.4(3) . . ?
S12 C26 S10 115.13(19) . . ?
C25 C26 S10 117.0(3) . . ?
C25 C26 S12 127.8(3) . . ?
S11 C27 H27A 108.3 . . ?
S11 C27 H27B 108.3 . . ?
H27A C27 H27B 107.4 . . ?
C28 C27 S11 115.8(3) . . ?
C28 C27 H27A 108.3 . . ?
C28 C27 H27B 108.3 . . ?
S12 C28 H28A 108.3 . . ?
S12 C28 H28B 108.3 . . ?
C27 C28 S12 115.8(3) . . ?
C27 C28 H28A 108.3 . . ?
C27 C28 H28B 108.3 . . ?
H28A C28 H28B 107.4 . . ?
C21 C19 H19A 109.2 . . ?
C21 C19 H19B 109.2 . . ?
C21 C19 C17 111.9(3) . . ?
H19A C19 H19B 107.9 . . ?
C17 C19 H19A 109.2 . . ?
C17 C19 H19B 109.2 . . ?
C22 C20 H20A 109.1 . . ?
C22 C20 H20B 109.1 . . ?
C22 C20 C18 112.5(3) . . ?
H20A C20 H20B 107.8 . . ?
C18 C20 H20A 109.1 . . ?
C18 C20 H20B 109.1 . . ?
C19 C17 H17 104.8 . . ?
C19 C17 C15 110.6(3) . . ?
C18 C17 C19 114.0(4) . . ?
C18 C17 H17 104.8 . . ?
C18 C17 C15 116.5(4) . . ?
C15 C17 H17 104.8 . . ?
C20 C18 H18 103.9 . . ?
C20 C18 C16 109.9(3) . . ?
C17 C18 C20 115.9(3) . . ?
C17 C18 H18 103.9 . . ?
C17 C18 C16 117.5(4) . . ?
C16 C18 H18 103.9 . . ?
C17 C15 H15A 109.5 . . ?
C17 C15 H15B 109.5 . . ?
C17 C15 H15C 109.5 . . ?
H15A C15 H15B 109.5 . . ?
H15A C15 H15C 109.5 . . ?
H15B C15 H15C 109.5 . . ?
C18 C16 H16A 109.5 . . ?
C18 C16 H16B 109.5 . . ?
C18 C16 H16C 109.5 . . ?
H16A C16 H16B 109.5 . . ?
H16A C16 H16C 109.5 . . ?
H16B C16 H16C 109.5 . . ?

loop_
_geom_bond_atom_site_label_1
_geom_bond_atom_site_label_2
_geom_bond_distance
_geom_bond_site_symmetry_2
_geom_bond_publ_flag
Cl1 O1A 1.368(6) . ?
Cl1 O2A 1.371(8) . ?
Cl1 O3A 1.473(5) . ?
Cl1 O4A 1.452(7) . ?
Cl1 O1B 1.404(7) . ?
Cl1 O2B 1.437(8) . ?
Cl1 O3B 1.504(9) . ?
Cl1 O4B 1.343(10) . ?
S1 C9 1.724(3) . ?
S1 C7 1.743(3) . ?
S2 C10 1.729(3) . ?
S2 C11 1.746(3) . ?
S3 C9 1.728(3) . ?
S3 C8 1.743(3) . ?
S4 C10 1.733(3) . ?
S4 C12 1.754(3) . ?
S5 C11 1.745(3) . ?
S5 C13 1.795(3) . ?
S6 C12 1.741(3) . ?
S6 C14 1.815(3) . ?
C9 C10 1.377(4) . ?
C7 C8 1.334(4) . ?
C7 C5 1.494(4) . ?
C11 C12 1.346(4) . ?
C8 C6 1.503(4) . ?
C13 H13A 0.9700 . ?
C13 H13B 0.9700 . ?
C13 C14 1.505(5) . ?
C14 H14A 0.9700 . ?
C14 H14B 0.9700 . ?
C5 H5A 0.9700 . ?
C5 H5B 0.9700 . ?
C5 C3 1.518(5) . ?
C6 H6A 0.9700 . ?
C6 H6B 0.9700 . ?
C6 C4 1.505(5) . ?
C3 H3 0.9800 . ?
C3 C4 1.445(6) . ?
C3 C1 1.523(5) . ?
C4 H4 0.9800 . ?
C4 C2 1.527(5) . ?
C1 H1A 0.9600 . ?
C1 H1B 0.9600 . ?
C1 H1C 0.9600 . ?
C2 H2A 0.9600 . ?
C2 H2B 0.9600 . ?
C2 H2C 0.9600 . ?
S7 C23 1.738(3) . ?
S7 C21 1.745(3) . ?
S8 C24 1.745(3) . ?
S8 C25 1.761(3) . ?
S9 C23 1.745(3) . ?
S9 C22 1.751(3) . ?
S10 C24 1.743(3) . ?
S10 C26 1.759(3) . ?
S11 C25 1.746(3) . ?
S11 C27 1.780(5) . ?
S12 C26 1.750(3) . ?
S12 C28 1.798(4) . ?
C23 C24 1.360(4) . ?
C21 C22 1.337(5) . ?
C21 C19 1.490(4) . ?
C25 C26 1.337(5) . ?
C22 C20 1.502(4) . ?
C27 H27A 0.9700 . ?
C27 H27B 0.9700 . ?
C27 C28 1.474(6) . ?
C28 H28A 0.9700 . ?
C28 H28B 0.9700 . ?
C19 H19A 0.9700 . ?
C19 H19B 0.9700 . ?
C19 C17 1.501(5) . ?
C20 H20A 0.9700 . ?
C20 H20B 0.9700 . ?
C20 C18 1.508(5) . ?
C17 H17 0.9800 . ?
C17 C18 1.459(6) . ?
C17 C15 1.511(5) . ?
C18 H18 0.9800 . ?
C18 C16 1.528(5) . ?
C15 H15A 0.9600 . ?
C15 H15B 0.9600 . ?
C15 H15C 0.9600 . ?
C16 H16A 0.9600 . ?
C16 H16B 0.9600 . ?
C16 H16C 0.9600 . ?

loop_
_geom_torsion_atom_site_label_1
_geom_torsion_atom_site_label_2
_geom_torsion_atom_site_label_3
_geom_torsion_atom_site_label_4
_geom_torsion
_geom_torsion_site_symmetry_1
_geom_torsion_site_symmetry_2
_geom_torsion_site_symmetry_3
_geom_torsion_site_symmetry_4
_geom_torsion_publ_flag
S1 C9 C10 S2 -0.4(4) . . . . ?
S1 C9 C10 S4 -176.75(18) . . . . ?
S1 C7 C8 S3 0.5(4) . . . . ?
S1 C7 C8 C6 -176.9(3) . . . . ?
S1 C7 C5 C3 -178.0(3) . . . . ?
S2 C11 C12 S4 1.1(4) . . . . ?
S2 C11 C12 S6 -178.68(19) . . . . ?
S3 C9 C10 S2 178.47(17) . . . . ?
S3 C9 C10 S4 2.1(4) . . . . ?
S3 C8 C6 C4 -158.3(3) . . . . ?
S5 C11 C12 S4 -179.7(2) . . . . ?
S5 C11 C12 S6 0.6(5) . . . . ?
S5 C13 C14 S6 72.3(3) . . . . ?
C9 S1 C7 C8 1.7(3) . . . . ?
C9 S1 C7 C5 -173.7(3) . . . . ?
C9 S3 C8 C7 -2.5(3) . . . . ?
C9 S3 C8 C6 175.1(3) . . . . ?
C10 S2 C11 S5 179.17(19) . . . . ?
C10 S2 C11 C12 -1.5(3) . . . . ?
C10 S4 C12 S6 179.74(18) . . . . ?
C10 S4 C12 C11 -0.1(3) . . . . ?
C7 S1 C9 S3 -3.4(2) . . . . ?
C7 S1 C9 C10 175.6(3) . . . . ?
C7 C8 C6 C4 19.1(5) . . . . ?
C7 C5 C3 C4 -31.7(6) . . . . ?
C7 C5 C3 C1 -166.4(4) . . . . ?
C11 S2 C10 S4 1.4(2) . . . . ?
C11 S2 C10 C9 -175.2(3) . . . . ?
C11 S5 C13 C14 -57.9(3) . . . . ?
C8 S3 C9 S1 3.6(2) . . . . ?
C8 S3 C9 C10 -175.3(3) . . . . ?
C8 C7 C5 C3 6.9(6) . . . . ?
C8 C6 C4 C3 -43.5(5) . . . . ?
C8 C6 C4 C2 -175.9(4) . . . . ?
C12 S4 C10 S2 -1.0(2) . . . . ?
C12 S4 C10 C9 175.6(3) . . . . ?
C12 S6 C14 C13 -39.5(3) . . . . ?
C13 S5 C11 S2 -157.9(2) . . . . ?
C13 S5 C11 C12 22.9(4) . . . . ?
C14 S6 C12 S4 -176.28(18) . . . . ?
C14 S6 C12 C11 3.5(4) . . . . ?
C5 C7 C8 S3 175.8(3) . . . . ?
C5 C7 C8 C6 -1.7(5) . . . . ?
C5 C3 C4 C6 51.9(6) . . . . ?
C5 C3 C4 C2 -178.9(4) . . . . ?
C1 C3 C4 C6 -176.9(4) . . . . ?
C1 C3 C4 C2 -47.7(7) . . . . ?
S7 C23 C24 S8 -1.2(4) . . . . ?
S7 C23 C24 S10 -178.76(18) . . . . ?
S7 C21 C22 S9 0.4(4) . . . . ?
S7 C21 C22 C20 176.5(3) . . . . ?
S7 C21 C19 C17 -159.3(3) . . . . ?
S8 C25 C26 S10 -0.3(4) . . . . ?
S8 C25 C26 S12 -178.14(19) . . . . ?
S9 C23 C24 S8 179.67(18) . . . . ?
S9 C23 C24 S10 2.1(5) . . . . ?
S9 C22 C20 C18 -176.5(3) . . . . ?
S11 C25 C26 S10 178.1(2) . . . . ?
S11 C25 C26 S12 0.3(5) . . . . ?
S11 C27 C28 S12 67.8(5) . . . . ?
C23 S7 C21 C22 2.2(3) . . . . ?
C23 S7 C21 C19 179.7(3) . . . . ?
C23 S9 C22 C21 -2.7(3) . . . . ?
C23 S9 C22 C20 -179.0(3) . . . . ?
C24 S8 C25 S11 174.34(19) . . . . ?
C24 S8 C25 C26 -7.0(3) . . . . ?
C24 S10 C26 S12 -174.5(2) . . . . ?
C24 S10 C26 C25 7.4(3) . . . . ?
C21 S7 C23 S9 -4.0(2) . . . . ?
C21 S7 C23 C24 176.8(3) . . . . ?
C21 C22 C20 C18 7.5(5) . . . . ?
C21 C19 C17 C18 -42.6(5) . . . . ?
C21 C19 C17 C15 -176.2(4) . . . . ?
C25 S8 C24 S10 11.9(2) . . . . ?
C25 S8 C24 C23 -165.8(3) . . . . ?
C25 S11 C27 C28 -41.9(4) . . . . ?
C22 S9 C23 S7 4.1(2) . . . . ?
C22 S9 C23 C24 -176.7(3) . . . . ?
C22 C21 C19 C17 18.0(5) . . . . ?
C22 C20 C18 C17 -32.9(5) . . . . ?
C22 C20 C18 C16 -169.0(3) . . . . ?
C26 S10 C24 S8 -12.0(2) . . . . ?
C26 S10 C24 C23 165.7(3) . . . . ?
C26 S12 C28 C27 -48.9(4) . . . . ?
C27 S11 C25 S8 -172.8(2) . . . . ?
C27 S11 C25 C26 8.7(4) . . . . ?
C28 S12 C26 S10 -162.3(2) . . . . ?
C28 S12 C26 C25 15.6(4) . . . . ?
C19 C21 C22 S9 -177.0(3) . . . . ?
C19 C21 C22 C20 -0.8(6) . . . . ?
C19 C17 C18 C20 52.0(6) . . . . ?
C19 C17 C18 C16 -175.3(4) . . . . ?
C15 C17 C18 C20 -177.2(4) . . . . ?
C15 C17 C18 C16 -44.5(6) . . . . ?

loop_
_exptl_oxdiff_crystal_face_indexfrac_h
_exptl_oxdiff_crystal_face_indexfrac_k
_exptl_oxdiff_crystal_face_indexfrac_l
_exptl_oxdiff_crystal_face_x
_exptl_oxdiff_crystal_face_y
_exptl_oxdiff_crystal_face_z
-1.3297 -10.9749 2.1027 -0.0007 0.4808 0.8768
-9.2276 -0.1455 1.1066 -0.0015 0.9856 -0.1690
-0.1834 11.4154 -2.0037 0.0005 -0.3336 -0.9427
5.6256 7.8932 -2.0592 0.0013 -0.8423 -0.5391
9.1991 0.3242 -1.1349 0.0015 -0.9881 0.1537
3.0140 -10.6886 18.4211 0.3675 -0.0005 0.9300
-0.7498 1.5978 45.0674 0.9857 0.0017 -0.1688
0.7317 -1.5349 -45.1191 -0.9866 -0.0017 0.1632
0.1889 0.3379 -46.0037 -1.0000 -0.0015 -0.0012
